data_2223846
loop_
_publ_author_name
'Zhang, Zheyu'

_publ_section_title
;Poly[[aqua(\m-4,4'-bipyridine-\k^2^<i>N</i>:<i>N</i>')(\m~3~-2-nitro-5-sulfonatobenzoato-\k^3^<i>O</i>^1^:<i>O</i>^1'^:<i>O</i>^5^)copper(II)]
 4,4'-bipyridine hemisolvate]
;
_journal_coeditor_code HY2230
_journal_issue 11
_journal_name_full 'Acta Crystallographica Section E'
_journal_page_first m1272
_journal_page_last m1273
_journal_paper_doi 10.1107/S1600536809039294
_journal_volume 65
_journal_year 2009
_chemical_formula_iupac '[Cu (C7 H3 N O7 S) (C10 H8 N2) (H2 O)], 0.5C10 H8 N2'
_chemical_formula_moiety 'C17 H13 Cu N3 O8 S, 0.5(C10 H8 N2)'
_chemical_formula_sum 'C22 H17 Cu N4 O8 S'
_chemical_formula_weight 561.00
_chemical_name_systematic
;
Poly[[aqua(\m-4,4'-bipyridine-\k^2^<i>N</i>:<i>N</i>')(\m~3~-2-nitro-5-
sulfonatobenzoato-\k^3^<i>O</i>^1^:<i>O</i>^1'^:<i>O</i>^5^)copper(II)]
4,4'-bipyridine hemisolvate]
;
_space_group_IT_number 14
_symmetry_cell_setting monoclinic
_symmetry_space_group_name_Hall '-P 2ybc'
_symmetry_space_group_name_H-M 'P 1 21/c 1'
_atom_sites_solution_hydrogens geom
_atom_sites_solution_primary direct
_atom_sites_solution_secondary difmap
_audit_creation_method SHELXL-97
_cell_angle_alpha 90.00
_cell_angle_beta 92.738(3)
_cell_angle_gamma 90.00
_cell_formula_units_Z 4
_cell_length_a 11.4549(17)
_cell_length_b 11.0447(16)
_cell_length_c 17.089(3)
_cell_measurement_reflns_used 4260
_cell_measurement_temperature 293(2)
_cell_measurement_theta_max 26.03
_cell_measurement_theta_min 1.78
_cell_volume 2159.6(6)
_computing_cell_refinement 'SAINT (Bruker, 2007)'
_computing_data_collection 'SMART (Bruker, 2007)'
_computing_data_reduction 'SAINT (Bruker, 2007)'
_computing_molecular_graphics 'SHELXTL (Sheldrick, 2008) and DIAMOND (Brandenburg, 1999)'
_computing_publication_material 'SHELXTL (Sheldrick, 2008)'
_computing_structure_refinement 'SHELXL97 (Sheldrick, 2008)'
_computing_structure_solution 'SHELXS97 (Sheldrick, 2008)'
_diffrn_ambient_temperature 293(2)
_diffrn_measured_fraction_theta_full 0.999
_diffrn_measured_fraction_theta_max 0.999
_diffrn_measurement_device_type 'Bruker SMART APEX CCD'
_diffrn_measurement_method '\f and \w'
_diffrn_radiation_monochromator graphite
_diffrn_radiation_source 'fine-focus sealed tube'
_diffrn_radiation_type MoK\a
_diffrn_radiation_wavelength 0.71073
_diffrn_reflns_av_R_equivalents 0.0883
_diffrn_reflns_av_sigmaI/netI 0.1080
_diffrn_reflns_limit_h_max 14
_diffrn_reflns_limit_h_min -14
_diffrn_reflns_limit_k_max 13
_diffrn_reflns_limit_k_min -13
_diffrn_reflns_limit_l_max 10
_diffrn_reflns_limit_l_min -21
_diffrn_reflns_number 11892
_diffrn_reflns_theta_full 26.03
_diffrn_reflns_theta_max 26.03
_diffrn_reflns_theta_min 1.78
_exptl_absorpt_coefficient_mu 1.170
_exptl_absorpt_correction_T_max 0.850
_exptl_absorpt_correction_T_min 0.767
_exptl_absorpt_correction_type multi-scan
_exptl_absorpt_process_details '(SADABS; Bruker, 2001)'
_exptl_crystal_colour blue
_exptl_crystal_density_diffrn 1.725
_exptl_crystal_density_method 'not measured'
_exptl_crystal_description block
_exptl_crystal_F_000 1144
_exptl_crystal_size_max 0.23
_exptl_crystal_size_mid 0.17
_exptl_crystal_size_min 0.14
_refine_diff_density_max 0.856
_refine_diff_density_min -0.461
_refine_ls_extinction_method none
_refine_ls_goodness_of_fit_ref 1.000
_refine_ls_hydrogen_treatment mixed
_refine_ls_matrix_type full
_refine_ls_number_parameters 331
_refine_ls_number_reflns 4260
_refine_ls_number_restraints 0
_refine_ls_restrained_S_all 1.000
_refine_ls_R_factor_all 0.1205
_refine_ls_R_factor_gt 0.0654
_refine_ls_shift/su_max 0.001
_refine_ls_shift/su_mean 0.000
_refine_ls_structure_factor_coef Fsqd
_refine_ls_weighting_details 'calc w=1/[\s^2^(Fo^2^)+(0.0455P)^2^] where P=(Fo^2^+2Fc^2^)/3'
_refine_ls_weighting_scheme calc
_refine_ls_wR_factor_gt 0.1142
_refine_ls_wR_factor_ref 0.1346
_reflns_number_gt 2560
_reflns_number_total 4260
_reflns_threshold_expression I>2\s(I)
_cod_data_source_file hy2230.cif
_cod_data_source_block I
_cod_depositor_comments
;
The following automatic conversions were performed:
'_symmetry_cell_setting' value 'Monoclinic' changed to 'monoclinic'
according to '/home/saulius/struct/CIF-dictionaries/cif_core.dic'
dictionary named 'cif_core.dic' version 2.4.1 from 2010-06-29.

Automatic conversion script
Id: cif_fix_enum 1527 2010-12-29 10:47:43Z saulius 

The following automatic conversions were performed:

'_symmetry_cell_setting' value 'Monoclinic' changed to 'monoclinic'
according to /home/saulius/struct/CIF-dictionaries/cif_core.dic
dictionary named 'cif_core.dic' version 2.4.1 from 2010-06-29.

Automatic conversion script
Id: cif_fix_values 1715 2011-07-08 13:25:40Z adriana 
;
_cod_original_cell_volume 2159.5(5)
_cod_original_sg_symbol_H-M 'P 21/c'
_cod_database_code 2223846
_cod_database_fobs_code 2223846

loop_
_symmetry_equiv_pos_as_xyz
'x, y, z'
'-x, y+1/2, -z+1/2'
'-x, -y, -z'
'x, -y-1/2, z-1/2'

loop_
_atom_site_type_symbol
_atom_site_label
_atom_site_fract_x
_atom_site_fract_y
_atom_site_fract_z
_atom_site_U_iso_or_equiv
_atom_site_adp_type
_atom_site_calc_flag
_atom_site_refinement_flags
_atom_site_occupancy
_atom_site_disorder_assembly
_atom_site_disorder_group
C C1 0.2223(4) 0.7923(4) 0.6944(3) 0.0215(13) Uani d . 1 . .
C C2 0.2994(4) 0.7254(4) 0.6511(3) 0.0198(12) Uani d . 1 . .
H H2 0.3565 0.7656 0.6243 0.024 Uiso calc R 1 . .
C C3 0.2929(4) 0.5989(5) 0.6472(3) 0.0195(12) Uani d . 1 . .
C C4 0.2051(5) 0.5449(4) 0.6866(3) 0.0224(13) Uani d . 1 . .
C C5 0.1244(5) 0.6090(5) 0.7293(4) 0.0321(15) Uani d . 1 . .
H H5 0.0649 0.5692 0.7542 0.039 Uiso calc R 1 . .
C C6 0.1356(5) 0.7338(5) 0.7335(4) 0.0313(15) Uani d . 1 . .
H H6 0.0846 0.7786 0.7627 0.038 Uiso calc R 1 . .
C C7 0.3842(5) 0.5338(4) 0.6006(3) 0.0177(12) Uani d . 1 . .
C C8 0.5609(4) 0.2511(4) 0.6504(3) 0.0229(13) Uani d . 1 . .
H H8 0.5129 0.2936 0.6831 0.027 Uiso calc R 1 . .
C C9 0.5560(4) 0.1262(4) 0.6501(3) 0.0237(13) Uani d . 1 . .
H H9 0.5067 0.0860 0.6831 0.028 Uiso calc R 1 . .
C C10 0.6248(5) 0.0607(4) 0.6005(3) 0.0183(13) Uani d . 1 . .
C C11 0.6982(4) 0.1266(4) 0.5532(3) 0.0205(13) Uani d . 1 . .
H H11 0.7454 0.0869 0.5186 0.025 Uiso calc R 1 . .
C C12 0.6997(4) 0.2501(4) 0.5582(3) 0.0208(13) Uani d . 1 . .
H H12 0.7504 0.2924 0.5273 0.025 Uiso calc R 1 . .
C C13 0.6233(4) -0.0732(4) 0.5994(3) 0.0191(13) Uani d . 1 . .
C C14 0.6096(4) -0.1390(4) 0.6673(3) 0.0207(13) Uani d . 1 . .
H H14 0.5960 -0.0992 0.7140 0.025 Uiso calc R 1 . .
C C15 0.6162(5) -0.2632(4) 0.6656(3) 0.0241(13) Uani d . 1 . .
H H15 0.6098 -0.3057 0.7122 0.029 Uiso calc R 1 . .
C C16 0.6431(5) -0.2628(4) 0.5338(3) 0.0248(13) Uani d . 1 . .
H H16 0.6541 -0.3054 0.4878 0.030 Uiso calc R 1 . .
C C17 0.6397(5) -0.1375(4) 0.5304(3) 0.0236(13) Uani d . 1 . .
H H17 0.6482 -0.0971 0.4833 0.028 Uiso calc R 1 . .
C C18 0.0395(6) 0.2255(6) 1.0226(4) 0.052(2) Uani d . 1 . .
H H18 0.0316 0.1641 1.0593 0.063 Uiso calc R 1 . .
C C19 0.0134(6) 0.3431(6) 1.0445(4) 0.0483(19) Uani d . 1 . .
H H19 -0.0057 0.3597 1.0957 0.058 Uiso calc R 1 . .
C C20 0.0160(5) 0.4360(5) 0.9900(4) 0.0353(16) Uani d . 1 . .
C C21 0.0488(5) 0.4042(6) 0.9165(4) 0.0408(17) Uani d . 1 . .
H H21 0.0509 0.4629 0.8776 0.049 Uiso calc R 1 . .
C C22 0.0790(5) 0.2855(6) 0.8995(4) 0.0421(17) Uani d . 1 . .
H H22 0.1028 0.2677 0.8495 0.051 Uiso calc R 1 . .
N N1 0.1916(4) 0.4121(4) 0.6833(3) 0.0327(13) Uani d . 1 . .
N N2 0.6323(4) 0.3136(3) 0.6052(3) 0.0212(11) Uani d . 1 . .
N N3 0.6313(4) -0.3253(4) 0.5997(3) 0.0194(10) Uani d . 1 . .
N N4 0.0754(4) 0.1954(5) 0.9520(3) 0.0406(14) Uani d . 1 . .
O O1 0.1331(3) 0.9957(3) 0.7351(2) 0.0321(9) Uani d . 1 . .
O O2 0.3416(3) 0.9755(3) 0.7461(2) 0.0283(10) Uani d . 1 . .
O O3 0.2451(4) 0.9910(3) 0.6178(2) 0.0373(10) Uani d . 1 . .
O O4 0.4740(3) 0.5046(3) 0.6409(2) 0.0223(8) Uani d . 1 . .
O O5 0.3643(3) 0.5231(3) 0.5297(2) 0.0277(9) Uani d . 1 . .
O O6 0.8116(3) 0.4917(4) 0.6061(2) 0.0259(9) Uani d . 1 . .
O O7 0.2618(3) 0.3519(3) 0.6486(3) 0.0376(11) Uani d . 1 . .
O O8 0.1112(4) 0.3662(4) 0.7165(3) 0.0676(17) Uani d . 1 . .
S S1 0.23675(13) 0.95326(12) 0.69752(9) 0.0243(4) Uani d . 1 . .
Cu Cu1 0.63413(5) 0.49342(5) 0.60435(4) 0.0195(2) Uani d . 1 . .
H H1A 0.833(5) 0.486(5) 0.653(3) 0.029 Uiso d . 1 . .
H H1B 0.843(5) 0.543(5) 0.576(3) 0.029 Uiso d . 1 . .

loop_
_atom_site_aniso_label
_atom_site_aniso_U_11
_atom_site_aniso_U_22
_atom_site_aniso_U_33
_atom_site_aniso_U_12
_atom_site_aniso_U_13
_atom_site_aniso_U_23
C1 0.025(3) 0.019(3) 0.021(3) 0.002(2) -0.001(3) -0.003(3)
C2 0.024(3) 0.018(3) 0.019(3) -0.002(2) 0.004(2) 0.001(2)
C3 0.020(3) 0.018(3) 0.021(3) 0.003(2) 0.001(3) -0.002(3)
C4 0.027(3) 0.013(3) 0.027(4) 0.001(2) 0.005(3) 0.005(2)
C5 0.027(3) 0.029(3) 0.042(4) -0.001(3) 0.018(3) 0.007(3)
C6 0.032(3) 0.026(3) 0.037(4) 0.009(3) 0.013(3) 0.001(3)
C7 0.030(3) 0.007(3) 0.016(3) -0.005(2) 0.006(3) 0.001(2)
C8 0.029(3) 0.015(3) 0.027(3) 0.000(2) 0.014(3) 0.001(3)
C9 0.030(3) 0.014(3) 0.028(4) -0.004(2) 0.007(3) 0.002(3)
C10 0.029(3) 0.005(2) 0.020(3) 0.002(2) -0.007(3) 0.001(2)
C11 0.028(3) 0.011(3) 0.024(3) -0.001(2) 0.010(3) -0.004(2)
C12 0.026(3) 0.011(3) 0.027(3) -0.001(2) 0.007(3) 0.004(2)
C13 0.024(3) 0.009(3) 0.025(4) 0.000(2) 0.005(3) -0.002(3)
C14 0.030(3) 0.013(3) 0.021(3) 0.002(2) 0.010(3) 0.000(2)
C15 0.032(3) 0.016(3) 0.025(4) -0.001(2) 0.008(3) 0.005(3)
C16 0.040(3) 0.014(3) 0.022(3) 0.003(3) 0.011(3) -0.006(3)
C17 0.035(3) 0.015(3) 0.021(3) -0.001(3) 0.006(3) 0.006(3)
C18 0.068(5) 0.043(4) 0.048(5) 0.014(4) 0.020(4) 0.011(4)
C19 0.066(5) 0.034(4) 0.045(5) 0.019(4) 0.013(4) -0.004(4)
C20 0.030(4) 0.039(4) 0.038(4) 0.007(3) 0.004(3) -0.004(3)
C21 0.049(4) 0.037(4) 0.037(4) 0.010(3) 0.003(4) 0.000(3)
C22 0.047(4) 0.043(4) 0.037(4) 0.007(3) 0.004(3) -0.013(4)
N1 0.033(3) 0.025(3) 0.041(4) -0.006(2) 0.006(3) 0.001(3)
N2 0.029(3) 0.011(2) 0.024(3) 0.002(2) 0.005(2) -0.003(2)
N3 0.022(2) 0.011(2) 0.026(3) -0.0013(19) 0.005(2) 0.001(2)
N4 0.038(3) 0.036(3) 0.048(4) 0.002(2) 0.000(3) -0.003(3)
O1 0.031(2) 0.026(2) 0.039(2) 0.0052(19) 0.0013(19) -0.006(2)
O2 0.029(2) 0.020(2) 0.036(3) -0.0042(16) 0.0006(19) -0.0048(19)
O3 0.065(3) 0.023(2) 0.025(2) 0.002(2) 0.002(2) 0.001(2)
O4 0.0249(19) 0.0142(18) 0.028(2) 0.0021(17) 0.0053(17) 0.0024(19)
O5 0.045(2) 0.017(2) 0.021(2) 0.0056(17) 0.0079(19) -0.0030(18)
O6 0.030(2) 0.021(2) 0.027(2) -0.0013(18) 0.0064(19) 0.006(2)
O7 0.046(3) 0.019(2) 0.049(3) -0.005(2) 0.019(2) -0.007(2)
O8 0.066(3) 0.035(3) 0.106(5) -0.012(2) 0.056(3) 0.005(3)
S1 0.0298(8) 0.0166(7) 0.0269(9) 0.0041(6) 0.0063(7) -0.0020(6)
Cu1 0.0252(3) 0.0066(3) 0.0273(4) 0.0008(3) 0.0082(3) -0.0005(3)

loop_
_atom_type_symbol
_atom_type_description
_atom_type_scat_dispersion_real
_atom_type_scat_dispersion_imag
_atom_type_scat_source
C C 0.0033 0.0016 'International Tables Vol C Tables 4.2.6.8 and 6.1.1.4'
H H 0.0000 0.0000 'International Tables Vol C Tables 4.2.6.8 and 6.1.1.4'
N N 0.0061 0.0033 'International Tables Vol C Tables 4.2.6.8 and 6.1.1.4'
O O 0.0106 0.0060 'International Tables Vol C Tables 4.2.6.8 and 6.1.1.4'
S S 0.1246 0.1234 'International Tables Vol C Tables 4.2.6.8 and 6.1.1.4'
Cu Cu 0.3201 1.2651 'International Tables Vol C Tables 4.2.6.8 and 6.1.1.4'

loop_
_geom_angle_atom_site_label_1
_geom_angle_atom_site_label_2
_geom_angle_atom_site_label_3
_geom_angle_site_symmetry_1
_geom_angle_site_symmetry_3
_geom_angle
_geom_angle_publ_flag
C6 C1 C2 . . 119.9(5) ?
C6 C1 S1 . . 121.2(4) ?
C2 C1 S1 . . 118.9(4) ?
C1 C2 C3 . . 121.4(5) ?
C1 C2 H2 . . 119.3 ?
C3 C2 H2 . . 119.3 ?
C4 C3 C2 . . 116.7(5) ?
C4 C3 C7 . . 126.0(5) ?
C2 C3 C7 . . 117.3(5) ?
C3 C4 C5 . . 123.6(5) ?
C3 C4 N1 . . 119.4(5) ?
C5 C4 N1 . . 116.9(5) ?
C6 C5 C4 . . 117.9(5) ?
C6 C5 H5 . . 121.0 ?
C4 C5 H5 . . 121.0 ?
C1 C6 C5 . . 120.5(5) ?
C1 C6 H6 . . 119.8 ?
C5 C6 H6 . . 119.8 ?
O5 C7 O4 . . 128.8(5) ?
O5 C7 C3 . . 117.5(5) ?
O4 C7 C3 . . 113.6(5) ?
N2 C8 C9 . . 122.5(5) ?
N2 C8 H8 . . 118.7 ?
C9 C8 H8 . . 118.7 ?
C8 C9 C10 . . 119.9(5) ?
C8 C9 H9 . . 120.0 ?
C10 C9 H9 . . 120.0 ?
C9 C10 C11 . . 117.2(4) ?
C9 C10 C13 . . 121.5(5) ?
C11 C10 C13 . . 121.4(5) ?
C12 C11 C10 . . 119.3(5) ?
C12 C11 H11 . . 120.4 ?
C10 C11 H11 . . 120.4 ?
N2 C12 C11 . . 123.7(5) ?
N2 C12 H12 . . 118.1 ?
C11 C12 H12 . . 118.1 ?
C14 C13 C17 . . 117.7(5) ?
C14 C13 C10 . . 121.1(5) ?
C17 C13 C10 . . 121.1(5) ?
C15 C14 C13 . . 119.9(5) ?
C15 C14 H14 . . 120.1 ?
C13 C14 H14 . . 120.1 ?
N3 C15 C14 . . 122.6(5) ?
N3 C15 H15 . . 118.7 ?
C14 C15 H15 . . 118.7 ?
N3 C16 C17 . . 123.2(5) ?
N3 C16 H16 . . 118.4 ?
C17 C16 H16 . . 118.4 ?
C16 C17 C13 . . 118.5(5) ?
C16 C17 H17 . . 120.7 ?
C13 C17 H17 . . 120.7 ?
N4 C18 C19 . . 123.8(7) ?
N4 C18 H18 . . 118.1 ?
C19 C18 H18 . . 118.1 ?
C20 C19 C18 . . 119.9(7) ?
C20 C19 H19 . . 120.0 ?
C18 C19 H19 . . 120.0 ?
C21 C20 C19 . . 116.2(6) ?
C21 C20 C20 . 3_567 121.8(8) ?
C19 C20 C20 . 3_567 122.0(8) ?
C20 C21 C22 . . 120.9(6) ?
C20 C21 H21 . . 119.5 ?
C22 C21 H21 . . 119.5 ?
N4 C22 C21 . . 122.9(6) ?
N4 C22 H22 . . 118.6 ?
C21 C22 H22 . . 118.6 ?
O8 N1 O7 . . 122.2(5) ?
O8 N1 C4 . . 118.4(5) ?
O7 N1 C4 . . 119.4(5) ?
C12 N2 C8 . . 117.4(4) ?
C12 N2 Cu1 . . 120.8(4) ?
C8 N2 Cu1 . . 121.7(4) ?
C16 N3 C15 . . 117.9(4) ?
C16 N3 Cu1 . 1_545 123.2(4) ?
C15 N3 Cu1 . 1_545 118.8(4) ?
C18 N4 C22 . . 116.2(6) ?
C7 O4 Cu1 . . 126.4(3) ?
C7 O5 Cu1 . 3_666 168.9(4) ?
Cu1 O6 H1A . . 105(4) ?
Cu1 O6 H1B . . 115(4) ?
H1A O6 H1B . . 122(5) ?
O3 S1 O2 . . 113.9(2) ?
O3 S1 O1 . . 114.8(2) ?
O2 S1 O1 . . 111.4(2) ?
O3 S1 C1 . . 105.8(3) ?
O2 S1 C1 . . 105.0(2) ?
O1 S1 C1 . . 104.9(2) ?
O4 Cu1 N2 . . 92.84(16) ?
O4 Cu1 N3 . 1_565 86.36(16) ?
N2 Cu1 N3 . 1_565 177.66(18) ?
O4 Cu1 O6 . . 160.42(16) ?
N2 Cu1 O6 . . 90.09(17) ?
N3 Cu1 O6 1_565 . 91.39(17) ?
O4 Cu1 O5 . 3_666 111.89(14) ?
N2 Cu1 O5 . 3_666 85.92(16) ?
N3 Cu1 O5 1_565 3_666 92.34(16) ?
O6 Cu1 O5 . 3_666 87.62(15) ?
O2 Cu1 N2 2_646 . 85.20(17) ?
O2 Cu1 N3 2_646 1_565 96.74(17) ?
O2 Cu1 O4 2_646 . 75.35(13) ?
O2 Cu1 O5 2_646 3_666 168.81(12) ?
O2 Cu1 O6 2_646 . 85.63(13) ?

loop_
_geom_bond_atom_site_label_1
_geom_bond_atom_site_label_2
_geom_bond_site_symmetry_2
_geom_bond_distance
_geom_bond_publ_flag
C1 C6 . 1.382(7) ?
C1 C2 . 1.391(7) ?
C1 S1 . 1.787(5) ?
C2 C3 . 1.401(6) ?
C2 H2 . 0.9300 ?
C3 C4 . 1.373(7) ?
C3 C7 . 1.525(7) ?
C4 C5 . 1.398(7) ?
C4 N1 . 1.475(7) ?
C5 C6 . 1.386(7) ?
C5 H5 . 0.9300 ?
C6 H6 . 0.9300 ?
C7 O5 . 1.227(6) ?
C7 O4 . 1.254(6) ?
C8 N2 . 1.341(6) ?
C8 C9 . 1.381(7) ?
C8 H8 . 0.9300 ?
C9 C10 . 1.388(7) ?
C9 H9 . 0.9300 ?
C10 C11 . 1.398(7) ?
C10 C13 . 1.479(6) ?
C11 C12 . 1.366(6) ?
C11 H11 . 0.9300 ?
C12 N2 . 1.339(6) ?
C12 H12 . 0.9300 ?
C13 C14 . 1.384(7) ?
C13 C17 . 1.397(7) ?
C14 C15 . 1.374(6) ?
C14 H14 . 0.9300 ?
C15 N3 . 1.337(6) ?
C15 H15 . 0.9300 ?
C16 N3 . 1.334(6) ?
C16 C17 . 1.385(7) ?
C16 H16 . 0.9300 ?
C17 H17 . 0.9300 ?
C18 N4 . 1.335(8) ?
C18 C19 . 1.389(9) ?
C18 H18 . 0.9300 ?
C19 C20 . 1.386(9) ?
C19 H19 . 0.9300 ?
C20 C21 . 1.375(8) ?
C20 C20 3_567 1.505(11) ?
C21 C22 . 1.390(8) ?
C21 H21 . 0.9300 ?
C22 N4 . 1.342(8) ?
C22 H22 . 0.9300 ?
N1 O8 . 1.216(6) ?
N1 O7 . 1.219(6) ?
O1 S1 . 1.454(4) ?
O2 S1 . 1.448(4) ?
O3 S1 . 1.432(4) ?
O6 H1A . 0.83(5) ?
O6 H1B . 0.86(5) ?
Cu1 N2 . 1.986(4) y
Cu1 N3 1_565 2.004(4) y
Cu1 O2 2_646 2.565(4) y
Cu1 O4 . 1.969(3) y
Cu1 O5 3_666 2.299(4) y
Cu1 O6 . 2.032(4) y

loop_
_geom_hbond_atom_site_label_D
_geom_hbond_atom_site_label_H
_geom_hbond_atom_site_label_A
_geom_hbond_site_symmetry_A
_geom_hbond_distance_DH
_geom_hbond_distance_HA
_geom_hbond_distance_DA
_geom_hbond_angle_DHA
O6 H1A O1 2_646 0.83(5) 1.94(5) 2.758(5) 171(6)
O6 H1B N4 2_656 0.86(5) 2.00(5) 2.801(6) 156(5)

loop_
_geom_torsion_atom_site_label_1
_geom_torsion_atom_site_label_2
_geom_torsion_atom_site_label_3
_geom_torsion_atom_site_label_4
_geom_torsion_site_symmetry_1
_geom_torsion_site_symmetry_2
_geom_torsion_site_symmetry_3
_geom_torsion_site_symmetry_4
_geom_torsion
_geom_torsion_publ_flag
C6 C1 C2 C3 . . . . -1.2(8) ?
S1 C1 C2 C3 . . . . 179.4(4) ?
C1 C2 C3 C4 . . . . 1.4(8) ?
C1 C2 C3 C7 . . . . -177.9(5) ?
C2 C3 C4 C5 . . . . 0.1(9) ?
C7 C3 C4 C5 . . . . 179.2(5) ?
C2 C3 C4 N1 . . . . 178.5(5) ?
C7 C3 C4 N1 . . . . -2.3(9) ?
C3 C4 C5 C6 . . . . -1.7(9) ?
N1 C4 C5 C6 . . . . 179.8(5) ?
C2 C1 C6 C5 . . . . -0.5(9) ?
S1 C1 C6 C5 . . . . 178.9(5) ?
C4 C5 C6 C1 . . . . 1.9(9) ?
C4 C3 C7 O5 . . . . 95.3(7) ?
C2 C3 C7 O5 . . . . -85.6(6) ?
C4 C3 C7 O4 . . . . -88.7(7) ?
C2 C3 C7 O4 . . . . 90.4(6) ?
N2 C8 C9 C10 . . . . -1.5(9) ?
C8 C9 C10 C11 . . . . 0.9(8) ?
C8 C9 C10 C13 . . . . 179.0(5) ?
C9 C10 C11 C12 . . . . 0.6(8) ?
C13 C10 C11 C12 . . . . -177.6(5) ?
C10 C11 C12 N2 . . . . -1.6(8) ?
C9 C10 C13 C14 . . . . -35.0(8) ?
C11 C10 C13 C14 . . . . 143.0(5) ?
C9 C10 C13 C17 . . . . 147.2(5) ?
C11 C10 C13 C17 . . . . -34.7(8) ?
C17 C13 C14 C15 . . . . 2.0(8) ?
C10 C13 C14 C15 . . . . -175.8(5) ?
C13 C14 C15 N3 . . . . -2.5(8) ?
N3 C16 C17 C13 . . . . 0.1(8) ?
C14 C13 C17 C16 . . . . -0.9(8) ?
C10 C13 C17 C16 . . . . 176.9(5) ?
N4 C18 C19 C20 . . . . 4.6(11) ?
C18 C19 C20 C21 . . . . -2.0(10) ?
C18 C19 C20 C20 . . . 3_567 177.6(7) ?
C19 C20 C21 C22 . . . . -0.9(10) ?
C20 C20 C21 C22 3_567 . . . 179.5(7) ?
C20 C21 C22 N4 . . . . 1.7(10) ?
C3 C4 N1 O8 . . . . -177.7(6) ?
C5 C4 N1 O8 . . . . 0.9(8) ?
C3 C4 N1 O7 . . . . 3.5(8) ?
C5 C4 N1 O7 . . . . -178.0(5) ?
C11 C12 N2 C8 . . . . 1.0(8) ?
C11 C12 N2 Cu1 . . . . -176.6(4) ?
C9 C8 N2 C12 . . . . 0.5(8) ?
C9 C8 N2 Cu1 . . . . 178.1(4) ?
C17 C16 N3 C15 . . . . -0.4(8) ?
C17 C16 N3 Cu1 . . . 1_545 179.2(4) ?
C14 C15 N3 C16 . . . . 1.6(8) ?
C14 C15 N3 Cu1 . . . 1_545 -178.0(4) ?
C19 C18 N4 C22 . . . . -3.8(10) ?
C21 C22 N4 C18 . . . . 0.7(9) ?
O5 C7 O4 Cu1 . . . . 26.7(7) ?
C3 C7 O4 Cu1 . . . . -148.7(3) ?
O4 C7 O5 Cu1 . . . 3_666 -29(2) ?
C3 C7 O5 Cu1 . . . 3_666 146.5(15) ?
C6 C1 S1 O3 . . . . -130.7(5) ?
C2 C1 S1 O3 . . . . 48.7(5) ?
C6 C1 S1 O2 . . . . 108.6(5) ?
C2 C1 S1 O2 . . . . -72.0(5) ?
C6 C1 S1 O1 . . . . -9.0(5) ?
C2 C1 S1 O1 . . . . 170.5(4) ?
C7 O4 Cu1 N2 . . . . -106.1(4) ?
C7 O4 Cu1 N3 . . . 1_565 71.7(4) ?
C7 O4 Cu1 O6 . . . . 155.6(5) ?
C7 O4 Cu1 O5 . . . 3_666 -19.4(4) ?
C12 N2 Cu1 O4 . . . . 153.9(4) ?
C8 N2 Cu1 O4 . . . . -23.6(4) ?
C12 N2 Cu1 O6 . . . . -45.4(4) ?
C8 N2 Cu1 O6 . . . . 137.1(4) ?
C12 N2 Cu1 O5 . . . 3_666 42.2(4) ?
C8 N2 Cu1 O5 . . . 3_666 -135.3(4) ?
